data_7200692
loop_
_publ_author_name
'Berionni, Guillaume'
'P\'egot, Bruce'
'Marrot, J\'erome'
'Goumont, R\'egis'

_publ_section_title
;
 Supramolecular association of 1,2,5-chalcogenadiazoles: an unexpected
 self-assembled dissymetric [Se&#x22EF;N]2 four-membered ring
;
_journal_issue 6
_journal_name_full CrystEngComm
_journal_page_first 986
_journal_paper_doi 10.1039/b820258c
_journal_volume 11
_journal_year 2009
_chemical_formula_sum 'C20 H18 B2 F8 N6 Se3'
_chemical_formula_weight 752.90
_chemical_name_systematic
;
?
;
_space_group_IT_number 15
_symmetry_cell_setting monoclinic
_symmetry_space_group_name_Hall '-C 2yc'
_symmetry_space_group_name_H-M 'C 1 2/c 1'
_atom_sites_solution_hydrogens geom
_atom_sites_solution_primary direct
_atom_sites_solution_secondary difmap
_audit_creation_method SHELXL-97
_cell_angle_alpha 90.00
_cell_angle_beta 90.711(2)
_cell_angle_gamma 90.00
_cell_formula_units_Z 4
_cell_length_a 15.8892(4)
_cell_length_b 12.0225(4)
_cell_length_c 13.5325(4)
_cell_measurement_reflns_used 8577
_cell_measurement_temperature 293(2)
_cell_measurement_theta_max 28.68
_cell_measurement_theta_min 2.56
_cell_volume 2584.89(13)
_computing_cell_refinement 'Bruker APEX2'
_computing_data_collection 'Bruker APEX2'
_computing_data_reduction 'Bruker SAINT'
_computing_molecular_graphics 'Bruker SHELXTL'
_computing_publication_material 'Bruker SHELXTL'
_computing_structure_refinement 'SHELXL-97 (Sheldrick, 1997)'
_computing_structure_solution 'SHELXS-97 (Sheldrick, 1990)'
_diffrn_ambient_temperature 293(2)
_diffrn_detector_area_resol_mean 512x512
_diffrn_measured_fraction_theta_full 0.998
_diffrn_measured_fraction_theta_max 0.998
_diffrn_measurement_device_type 'CCD area detector'
_diffrn_measurement_method 'phi and omega scans'
_diffrn_radiation_monochromator graphite
_diffrn_radiation_source 'fine-focus sealed tube'
_diffrn_radiation_type MoK\a
_diffrn_radiation_wavelength 0.71073
_diffrn_reflns_av_R_equivalents 0.0435
_diffrn_reflns_av_sigmaI/netI 0.0206
_diffrn_reflns_limit_h_max 22
_diffrn_reflns_limit_h_min -22
_diffrn_reflns_limit_k_max 16
_diffrn_reflns_limit_k_min -16
_diffrn_reflns_limit_l_max 19
_diffrn_reflns_limit_l_min -18
_diffrn_reflns_number 49871
_diffrn_reflns_theta_full 30.10
_diffrn_reflns_theta_max 30.10
_diffrn_reflns_theta_min 2.12
_exptl_absorpt_coefficient_mu 4.351
_exptl_absorpt_correction_T_max 0.6233
_exptl_absorpt_correction_T_min 0.2750
_exptl_absorpt_correction_type multi-scan
_exptl_absorpt_process_details 'SADABS (Sheldrick, V2.10)'
_exptl_crystal_colour green
_exptl_crystal_density_diffrn 1.935
_exptl_crystal_density_method 'not measured'
_exptl_crystal_description platelet
_exptl_crystal_F_000 1456
_exptl_crystal_size_max 0.40
_exptl_crystal_size_mid 0.20
_exptl_crystal_size_min 0.12
_refine_diff_density_max 1.287
_refine_diff_density_min -0.774
_refine_diff_density_rms 0.234
_refine_ls_extinction_method none
_refine_ls_goodness_of_fit_ref 1.050
_refine_ls_hydrogen_treatment constr
_refine_ls_matrix_type full
_refine_ls_number_parameters 178
_refine_ls_number_reflns 3791
_refine_ls_number_restraints 0
_refine_ls_restrained_S_all 1.050
_refine_ls_R_factor_all 0.0655
_refine_ls_R_factor_gt 0.0464
_refine_ls_shift/su_max 0.001
_refine_ls_shift/su_mean 0.000
_refine_ls_structure_factor_coef Fsqd
_refine_ls_weighting_details 'calc w=1/[\s^2^(Fo^2^)+(0.1050P)^2^+5.7251P] where P=(Fo^2^+2Fc^2^)/3'
_refine_ls_weighting_scheme calc
_refine_ls_wR_factor_gt 0.1501
_refine_ls_wR_factor_ref 0.1698
_reflns_number_gt 2911
_reflns_number_total 3791
_reflns_threshold_expression >2sigma(I)
_cod_data_source_file b820258c.txt
_cod_data_source_block 4
_cod_depositor_comments
;
The following automatic conversions were performed:
'_symmetry_cell_setting' value 'Monoclinic' changed to 'monoclinic'
according to '/home/saulius/struct/CIF-dictionaries/cif_core.dic'
dictionary named 'cif_core.dic' version 2.4.1 from 2010-06-29.

Automatic conversion script
Id: cif_fix_enum 1527 2010-12-29 10:47:43Z saulius 
;
_cod_original_sg_symbol_H-M C2/c
_cod_database_code 7200692

loop_
_symmetry_equiv_pos_as_xyz
'x, y, z'
'-x, y, -z+1/2'
'x+1/2, y+1/2, z'
'-x+1/2, y+1/2, -z+1/2'
'-x, -y, -z'
'x, -y, z-1/2'
'-x+1/2, -y+1/2, -z'
'x+1/2, -y+1/2, z-1/2'

loop_
_atom_site_label
_atom_site_type_symbol
_atom_site_fract_x
_atom_site_fract_y
_atom_site_fract_z
_atom_site_U_iso_or_equiv
_atom_site_adp_type
_atom_site_occupancy
_atom_site_symmetry_multiplicity
_atom_site_calc_flag
_atom_site_refinement_flags
_atom_site_disorder_assembly
_atom_site_disorder_group
N1A N 0.59067(12) 0.57469(17) 1.07823(14) 0.0448(5) Uani 1 1 d . . .
Se2A Se 0.630877(14) 0.45163(2) 1.025311(17) 0.04630(6) Uani 1 1 d . . .
N3A N 0.68005(12) 0.53730(16) 0.92816(14) 0.0431(5) Uani 1 1 d . . .
C4A C 0.68850(14) 0.7355(2) 0.88106(16) 0.0477(6) Uani 1 1 d . . .
H4A H 0.7214 0.7242 0.8256 0.057 Uiso 1 1 calc R . .
C5A C 0.66367(16) 0.8387(2) 0.9078(2) 0.0566(7) Uani 1 1 d . . .
H5A H 0.6801 0.8990 0.8697 0.068 Uiso 1 1 calc R . .
C6A C 0.61256(17) 0.8583(2) 0.9933(2) 0.0564(7) Uani 1 1 d . . .
H6A H 0.5957 0.9305 1.0080 0.068 Uiso 1 1 calc R . .
C7A C 0.58860(16) 0.7736(2) 1.0526(2) 0.0530(6) Uani 1 1 d . . .
H7A H 0.5576 0.7872 1.1092 0.064 Uiso 1 1 calc R . .
C8A C 0.61178(13) 0.6642(2) 1.02675(16) 0.0424(5) Uani 1 1 d . . .
C9A C 0.66267(13) 0.64506(19) 0.94056(15) 0.0405(5) Uani 1 1 d . . .
C10A C 0.73134(17) 0.4906(3) 0.8486(2) 0.0600(7) Uani 1 1 d . . .
H10A H 0.7108 0.5172 0.7860 0.090 Uiso 1 1 calc R . .
H10B H 0.7279 0.4109 0.8501 0.090 Uiso 1 1 calc R . .
H10C H 0.7889 0.5131 0.8578 0.090 Uiso 1 1 calc R . .
N1B N 0.54628(12) 0.37766(17) 1.17231(14) 0.0457(5) Uani 1 1 d . . .
Se2B Se 0.5000 0.48209(3) 1.2500 0.04755(8) Uani 1 2 d S . .
C6B C 0.52608(17) 0.0801(2) 1.2073(2) 0.0561(7) Uani 1 1 d . . .
H6B H 0.5424 0.0124 1.1803 0.067 Uiso 1 1 calc R . .
C7B C 0.55227(15) 0.1751(2) 1.16487(17) 0.0502(6) Uani 1 1 d . . .
H7B H 0.5865 0.1734 1.1097 0.060 Uiso 1 1 calc R . .
C8B C 0.52641(13) 0.27838(19) 1.20634(14) 0.0400(5) Uani 1 1 d . . .
B B 0.6560(2) 0.1796(3) 0.8688(2) 0.0607(8) Uani 1 1 d . . .
F1 F 0.73852(17) 0.2004(3) 0.8410(2) 0.1442(12) Uani 1 1 d . . .
F2 F 0.6548(3) 0.1237(4) 0.9536(3) 0.2095(19) Uani 1 1 d . . .
F3 F 0.6145(2) 0.2731(2) 0.8746(4) 0.1722(16) Uani 1 1 d . . .
F4 F 0.6269(4) 0.1163(3) 0.8012(3) 0.235(2) Uani 1 1 d . . .

loop_
_atom_site_aniso_label
_atom_site_aniso_U_11
_atom_site_aniso_U_22
_atom_site_aniso_U_33
_atom_site_aniso_U_23
_atom_site_aniso_U_13
_atom_site_aniso_U_12
N1A 0.0426(8) 0.0470(9) 0.0450(9) 0.0020(8) 0.0102(7) -0.0009(8)
Se2A 0.04915(11) 0.04477(12) 0.04526(11) 0.00342(8) 0.01257(9) 0.00103(9)
N3A 0.0411(8) 0.0506(10) 0.0380(8) 0.0027(7) 0.0094(7) -0.0002(7)
C4A 0.0471(11) 0.0549(12) 0.0410(10) 0.0072(9) 0.0019(9) -0.0077(10)
C5A 0.0569(13) 0.0559(13) 0.0570(13) 0.0134(11) -0.0060(11) -0.0085(11)
C6A 0.0590(13) 0.0475(12) 0.0626(14) 0.0006(11) -0.0016(12) 0.0029(11)
C7A 0.0519(12) 0.0511(12) 0.0562(12) -0.0054(11) 0.0054(10) 0.0047(10)
C8A 0.0374(9) 0.0502(11) 0.0397(9) 0.0027(8) 0.0040(8) 0.0022(9)
C9A 0.0397(9) 0.0450(10) 0.0368(9) 0.0008(8) 0.0010(8) -0.0043(8)
C10A 0.0588(13) 0.0696(16) 0.0522(12) -0.0046(12) 0.0245(10) 0.0030(12)
N1B 0.0434(8) 0.0515(10) 0.0425(8) 0.0024(8) 0.0121(7) 0.0024(8)
Se2B 0.04728(15) 0.04608(15) 0.04957(16) 0.000 0.01177(13) 0.000
C6B 0.0631(14) 0.0482(12) 0.0570(13) -0.0060(11) 0.0030(11) 0.0037(11)
C7B 0.0549(12) 0.0547(13) 0.0412(10) -0.0037(10) 0.0110(9) 0.0106(10)
C8B 0.0395(9) 0.0486(11) 0.0320(8) 0.0011(8) 0.0058(7) 0.0025(8)
B 0.0782(18) 0.0490(14) 0.0555(14) -0.0108(12) 0.0203(13) 0.0006(14)
F1 0.1057(16) 0.200(3) 0.1277(18) 0.045(2) 0.0478(14) 0.029(2)
F2 0.324(5) 0.183(4) 0.1237(19) 0.051(2) 0.107(2) 0.025(4)
F3 0.1230(19) 0.0661(14) 0.329(5) -0.022(2) 0.061(3) 0.0120(14)
F4 0.339(5) 0.178(3) 0.187(3) -0.097(2) -0.052(4) -0.055(4)

loop_
_atom_type_symbol
_atom_type_description
_atom_type_scat_dispersion_real
_atom_type_scat_dispersion_imag
_atom_type_scat_source
C C 0.0033 0.0016 'International Tables Vol C Tables 4.2.6.8 and 6.1.1.4'
H H 0.0000 0.0000 'International Tables Vol C Tables 4.2.6.8 and 6.1.1.4'
B B 0.0013 0.0007 'International Tables Vol C Tables 4.2.6.8 and 6.1.1.4'
N N 0.0061 0.0033 'International Tables Vol C Tables 4.2.6.8 and 6.1.1.4'
F F 0.0171 0.0103 'International Tables Vol C Tables 4.2.6.8 and 6.1.1.4'
Se Se -0.0929 2.2259 'International Tables Vol C Tables 4.2.6.8 and 6.1.1.4'

loop_
_geom_angle_atom_site_label_1
_geom_angle_atom_site_label_2
_geom_angle_atom_site_label_3
_geom_angle
_geom_angle_site_symmetry_1
_geom_angle_site_symmetry_3
_geom_angle_publ_flag
C8A N1A Se2A 111.80(15) . . ?
C8A N1A Se2B 147.54(15) . . ?
Se2A N1A Se2B 100.66(8) . . ?
N1A Se2A N3A 88.85(9) . . ?
N1A Se2A N1B 77.35(8) . . ?
N3A Se2A N1B 166.09(8) . . ?
N1A Se2A F3 148.71(9) . . ?
N3A Se2A F3 87.05(10) . . ?
N1B Se2A F3 103.82(9) . . ?
C9A N3A C10A 125.5(2) . . ?
C9A N3A Se2A 111.15(15) . . ?
C10A N3A Se2A 123.39(17) . . ?
C5A C4A C9A 117.7(2) . . ?
C5A C4A H4A 121.2 . . ?
C9A C4A H4A 121.2 . . ?
C4A C5A C6A 122.3(2) . . ?
C4A C5A H5A 118.9 . . ?
C6A C5A H5A 118.9 . . ?
C7A C6A C5A 121.2(3) . . ?
C7A C6A H6A 119.4 . . ?
C5A C6A H6A 119.4 . . ?
C6A C7A C8A 118.5(2) . . ?
C6A C7A H7A 120.7 . . ?
C8A C7A H7A 120.7 . . ?
N1A C8A C7A 123.8(2) . . ?
N1A C8A C9A 116.2(2) . . ?
C7A C8A C9A 120.0(2) . . ?
N3A C9A C4A 127.7(2) . . ?
N3A C9A C8A 112.00(19) . . ?
C4A C9A C8A 120.3(2) . . ?
N3A C10A H10A 109.5 . . ?
N3A C10A H10B 109.5 . . ?
H10A C10A H10B 109.5 . . ?
N3A C10A H10C 109.5 . . ?
H10A C10A H10C 109.5 . . ?
H10B C10A H10C 109.5 . . ?
C8B N1B Se2B 109.02(14) . . ?
C8B N1B Se2A 135.41(15) . . ?
Se2B N1B Se2A 115.56(10) . . ?
N1B Se2B N1B 91.57(13) . 2_657 ?
N1B Se2B N1A 66.32(8) . . ?
N1B Se2B N1A 157.67(8) 2_657 . ?
C7B C6B C6B 121.97(15) . 2_657 ?
C7B C6B H6B 119.0 . . ?
C6B C6B H6B 119.0 2_657 . ?
C6B C7B C8B 118.6(2) . . ?
C6B C7B H7B 120.7 . . ?
C8B C7B H7B 120.7 . . ?
N1B C8B C7B 125.41(19) . . ?
N1B C8B C8B 115.19(12) . 2_657 ?
C7B C8B C8B 119.40(13) . 2_657 ?
F4 B F3 112.2(4) . . ?
F4 B F2 108.0(4) . . ?
F3 B F2 111.8(4) . . ?
F4 B F1 104.4(4) . . ?
F3 B F1 109.8(3) . . ?
F2 B F1 110.4(4) . . ?
B F3 Se2A 128.5(3) . . ?

loop_
_geom_bond_atom_site_label_1
_geom_bond_atom_site_label_2
_geom_bond_distance
_geom_bond_site_symmetry_2
_geom_bond_publ_flag
N1A C8A 1.328(3) . ?
N1A Se2A 1.767(2) . ?
N1A Se2B 2.9666(19) . ?
Se2A N3A 1.8507(19) . ?
Se2A N1B 2.5732(19) . ?
Se2A F3 2.970(4) . ?
N3A C9A 1.336(3) . ?
N3A C10A 1.470(3) . ?
C4A C5A 1.352(4) . ?
C4A C9A 1.416(3) . ?
C4A H4A 0.9300 . ?
C5A C6A 1.441(4) . ?
C5A H5A 0.9300 . ?
C6A C7A 1.355(4) . ?
C6A H6A 0.9300 . ?
C7A C8A 1.410(4) . ?
C7A H7A 0.9300 . ?
C8A C9A 1.446(3) . ?
C10A H10A 0.9600 . ?
C10A H10B 0.9600 . ?
C10A H10C 0.9600 . ?
N1B C8B 1.319(3) . ?
N1B Se2B 1.800(2) . ?
Se2B N1B 1.800(2) 2_657 ?
C6B C7B 1.347(4) . ?
C6B C6B 1.431(6) 2_657 ?
C6B H6B 0.9300 . ?
C7B C8B 1.425(3) . ?
C7B H7B 0.9300 . ?
C8B C8B 1.458(4) 2_657 ?
B F4 1.273(5) . ?
B F3 1.305(4) . ?
B F2 1.329(5) . ?
B F1 1.391(4) . ?
